data_2216515
loop_
_publ_author_name
'Wang, Xiao-Yan'
'Deng, Xiao-Tao'
'Wang, Cheng-Gang'
'Wang, Min'

_publ_section_title
;
 Poly[[tris(1,10-phenanthroline)tris(\m~3~-succinato)tricadmium(II)]
 tetrahydrate]
;
_journal_coeditor_code HG2314
_journal_issue 12
_journal_name_full 'Acta Crystallographica Section E'
_journal_page_first m2889
_journal_page_last m2889
_journal_paper_doi 10.1107/S1600536807051665
_journal_volume 63
_journal_year 2007
_chemical_formula_iupac '[Cd3 (C4 H4 O4)3 (C12 H8 N2)3], 4H2 O'
_chemical_formula_moiety 'C48 H36 Cd3 N6 O12, 4(H2 O)'
_chemical_formula_sum 'C48 H44 Cd3 N6 O16'
_chemical_formula_weight 1298.09
_chemical_name_systematic
;Poly[[[(1,10-phenanthroline)cadmium(II)]-\m-succnicate-\k^4^O,O,O'O']
 hydrate]
;
_space_group_IT_number 15
_symmetry_cell_setting monoclinic
_symmetry_space_group_name_Hall '-C 2yc'
_symmetry_space_group_name_H-M 'C 1 2/c 1'
_atom_sites_solution_hydrogens geom
_atom_sites_solution_primary direct
_atom_sites_solution_secondary difmap
_audit_creation_method SHELXL-97
_cell_angle_alpha 90.00
_cell_angle_beta 100.8470(10)
_cell_angle_gamma 90.00
_cell_formula_units_Z 4
_cell_length_a 11.1875(6)
_cell_length_b 21.4051(15)
_cell_length_c 20.2455(12)
_cell_measurement_reflns_used 6336
_cell_measurement_temperature 298(2)
_cell_measurement_theta_max 28.24
_cell_measurement_theta_min 2.47
_cell_volume 4761.6(5)
_computing_cell_refinement 'SMART (Bruker, 2000)'
_computing_data_collection 'SMART (Bruker, 2000)'
_computing_data_reduction 'SAINT (Bruker, 2000)'
_computing_molecular_graphics 'X-SEED (Barbour, 2001)'
_computing_publication_material 'SHELXTL (Bruker, 1997)'
_computing_structure_refinement 'SHELXL97 (Sheldrick, 1997)'
_computing_structure_solution 'SHELXS97 (Sheldrick, 1997)'
_diffrn_ambient_temperature 298(2)
_diffrn_measured_fraction_theta_full 0.984
_diffrn_measured_fraction_theta_max 0.984
_diffrn_measurement_device_type 'Bruker SMART CCD area-detector'
_diffrn_measurement_method '\f and \w'
_diffrn_radiation_monochromator graphite
_diffrn_radiation_source 'fine-focus sealed tube'
_diffrn_radiation_type MoK\a
_diffrn_radiation_wavelength 0.71073
_diffrn_reflns_av_R_equivalents 0.0725
_diffrn_reflns_av_sigmaI/netI 0.0589
_diffrn_reflns_limit_h_max 14
_diffrn_reflns_limit_h_min -14
_diffrn_reflns_limit_k_max 27
_diffrn_reflns_limit_k_min -22
_diffrn_reflns_limit_l_max 26
_diffrn_reflns_limit_l_min -18
_diffrn_reflns_number 16149
_diffrn_reflns_theta_full 27.75
_diffrn_reflns_theta_max 27.75
_diffrn_reflns_theta_min 1.90
_exptl_absorpt_coefficient_mu 1.408
_exptl_absorpt_correction_T_max 0.7660
_exptl_absorpt_correction_T_min 0.6615
_exptl_absorpt_correction_type multi-scan
_exptl_absorpt_process_details '(SADABS; Sheldrick, 1996)'
_exptl_crystal_colour colorless
_exptl_crystal_density_diffrn 1.811
_exptl_crystal_density_method 'not measured'
_exptl_crystal_description block
_exptl_crystal_F_000 2584
_exptl_crystal_size_max 0.32
_exptl_crystal_size_mid 0.20
_exptl_crystal_size_min 0.20
_refine_diff_density_max 0.739
_refine_diff_density_min -0.785
_refine_ls_extinction_coef 0.00223(7)
_refine_ls_extinction_expression Fc^*^=kFc[1+0.001xFc^2^\l^3^/sin(2\q)]^-1/4^
_refine_ls_extinction_method 'SHELXL97 (Sheldrick, 1997)'
_refine_ls_goodness_of_fit_ref 0.973
_refine_ls_hydrogen_treatment mixed
_refine_ls_matrix_type full
_refine_ls_number_parameters 343
_refine_ls_number_reflns 5526
_refine_ls_number_restraints 4
_refine_ls_restrained_S_all 0.973
_refine_ls_R_factor_all 0.0450
_refine_ls_R_factor_gt 0.0348
_refine_ls_shift/su_max 0.002
_refine_ls_shift/su_mean 0.000
_refine_ls_structure_factor_coef Fsqd
_refine_ls_weighting_details 'calc w=1/[\s^2^(Fo^2^)+(0.0314P)^2^] where P=(Fo^2^+2Fc^2^)/3'
_refine_ls_weighting_scheme calc
_refine_ls_wR_factor_gt 0.0691
_refine_ls_wR_factor_ref 0.0727
_reflns_number_gt 4640
_reflns_number_total 5526
_reflns_threshold_expression I>2\s(I)
_cod_data_source_file hg2314.cif
_cod_data_source_block I
_cod_depositor_comments
;
The following automatic conversions were performed:
'_symmetry_cell_setting' value 'Monoclinic' changed to 'monoclinic'
according to '/home/saulius/struct/CIF-dictionaries/cif_core.dic'
dictionary named 'cif_core.dic' version 2.4.1 from 2010-06-29.

Automatic conversion script
Id: cif_fix_enum 1527 2010-12-29 10:47:43Z saulius 

The following automatic conversions were performed:

'_symmetry_cell_setting' value 'Monoclinic' changed to 'monoclinic'
according to /home/saulius/struct/CIF-dictionaries/cif_core.dic
dictionary named 'cif_core.dic' version 2.4.1 from 2010-06-29.

Automatic conversion script
Id: cif_fix_values 1715 2011-07-08 13:25:40Z adriana 
;
_cod_original_sg_symbol_H-M 'C 2/c'
_cod_database_code 2216515
_cod_database_fobs_code 2216515

loop_
_symmetry_equiv_pos_as_xyz
'x, y, z'
'-x, y, -z+1/2'
'x+1/2, y+1/2, z'
'-x+1/2, y+1/2, -z+1/2'
'-x, -y, -z'
'x, -y, z-1/2'
'-x+1/2, -y+1/2, -z'
'x+1/2, -y+1/2, z-1/2'

loop_
_atom_site_type_symbol
_atom_site_label
_atom_site_fract_x
_atom_site_fract_y
_atom_site_fract_z
_atom_site_U_iso_or_equiv
_atom_site_adp_type
_atom_site_calc_flag
_atom_site_refinement_flags
_atom_site_occupancy
Cd Cd1 0.5000 0.450298(13) 0.2500 0.03689(9) Uani d S 1
Cd Cd2 0.785266(16) 0.558555(9) 0.372822(9) 0.02702(8) Uani d . 1
N N1 0.4185(2) 0.36355(11) 0.18944(13) 0.0408(6) Uani d . 1
N N2 0.73872(19) 0.66078(10) 0.33202(11) 0.0320(5) Uani d . 1
N N3 0.86461(19) 0.63215(11) 0.45773(11) 0.0324(5) Uani d . 1
O O1 0.63997(18) 0.46118(10) 0.18172(10) 0.0470(5) Uani d . 1
O O2 0.66807(15) 0.51931(9) 0.27212(9) 0.0328(4) Uani d . 1
O O3 1.0882(2) 0.46530(13) 0.15096(13) 0.0661(7) Uani d . 1
O O4 1.01226(19) 0.56006(11) 0.14051(11) 0.0531(6) Uani d . 1
O O5 0.59517(19) 0.55649(11) 0.41393(12) 0.0566(7) Uani d . 1
O O6 0.74168(19) 0.49423(10) 0.45879(11) 0.0498(5) Uani d . 1
C C1 0.7021(2) 0.50054(12) 0.21886(13) 0.0296(6) Uani d . 1
C C2 0.8143(2) 0.52649(13) 0.19883(13) 0.0321(6) Uani d . 1
H H2A 0.8672 0.5432 0.2384 0.038 Uiso calc R 1
H H2B 0.7914 0.5607 0.1676 0.038 Uiso calc R 1
C C3 0.8840(2) 0.47844(15) 0.16635(17) 0.0467(8) Uani d . 1
H H3A 0.9004 0.4426 0.1960 0.056 Uiso calc R 1
H H3B 0.8332 0.4644 0.1248 0.056 Uiso calc R 1
C C4 1.0029(3) 0.50216(17) 0.15113(14) 0.0446(8) Uani d . 1
C C5 0.3448(3) 0.36281(16) 0.13045(17) 0.0515(8) Uani d . 1
H H5 0.3145 0.4007 0.1121 0.062 Uiso calc R 1
C C6 0.3099(3) 0.30888(18) 0.09421(18) 0.0598(9) Uani d . 1
H H6 0.2596 0.3108 0.0521 0.072 Uiso calc R 1
C C7 0.3511(3) 0.25281(17) 0.12167(18) 0.0571(9) Uani d . 1
H H7 0.3290 0.2160 0.0982 0.069 Uiso calc R 1
C C8 0.4264(3) 0.25086(14) 0.18520(16) 0.0423(7) Uani d . 1
C C9 0.4599(2) 0.30787(13) 0.21748(14) 0.0362(6) Uani d . 1
C C10 0.4661(3) 0.19347(15) 0.21870(16) 0.0549(9) Uani d . 1
H H10 0.4449 0.1557 0.1970 0.066 Uiso calc R 1
C C11 0.6760(3) 0.67523(14) 0.27157(14) 0.0408(7) Uani d . 1
H H11 0.6429 0.6430 0.2431 0.049 Uiso calc R 1
C C12 0.6576(3) 0.73636(16) 0.24886(15) 0.0491(8) Uani d . 1
H H12 0.6125 0.7445 0.2063 0.059 Uiso calc R 1
C C13 0.7060(3) 0.78405(14) 0.28923(16) 0.0468(8) Uani d . 1
H H13 0.6956 0.8251 0.2741 0.056 Uiso calc R 1
C C14 0.7718(2) 0.77134(13) 0.35386(14) 0.0367(6) Uani d . 1
C C15 0.8255(3) 0.81935(14) 0.39966(17) 0.0464(7) Uani d . 1
H H15 0.8172 0.8610 0.3864 0.056 Uiso calc R 1
C C16 0.8867(3) 0.80530(15) 0.46072(16) 0.0491(8) Uani d . 1
H H16 0.9198 0.8373 0.4895 0.059 Uiso calc R 1
C C17 0.9027(2) 0.74159(14) 0.48317(14) 0.0388(7) Uani d . 1
C C18 0.9684(3) 0.72468(15) 0.54706(15) 0.0475(8) Uani d . 1
H H18 1.0030 0.7552 0.5774 0.057 Uiso calc R 1
C C19 0.9806(3) 0.66304(16) 0.56400(15) 0.0483(8) Uani d . 1
H H19 1.0238 0.6511 0.6059 0.058 Uiso calc R 1
C C20 0.9279(3) 0.61835(14) 0.51804(14) 0.0402(7) Uani d . 1
H H20 0.9375 0.5765 0.5302 0.048 Uiso calc R 1
C C21 0.8526(2) 0.69322(13) 0.43960(12) 0.0308(6) Uani d . 1
C C22 0.7853(2) 0.70819(13) 0.37350(13) 0.0310(6) Uani d . 1
C C23 0.6369(3) 0.51558(15) 0.45537(15) 0.0413(7) Uani d . 1
C C24 0.5619(3) 0.48871(19) 0.50365(18) 0.0600(10) Uani d . 1
H H24A 0.5593 0.4437 0.4983 0.072 Uiso calc R 1
H H24B 0.6037 0.4975 0.5492 0.072 Uiso calc R 1
O O7 0.3967(2) 0.64187(12) 0.38792(14) 0.0622(7) Uani d D 1
H H7A 0.345(3) 0.630(2) 0.407(2) 0.093 Uiso d D 1
H H7B 0.449(3) 0.6154(16) 0.393(2) 0.093 Uiso d D 1
O O8 0.8093(2) 0.39279(12) 0.54661(12) 0.0548(6) Uani d D 1
H H8A 0.870(2) 0.4015(19) 0.5751(16) 0.082 Uiso d D 1
H H8B 0.795(4) 0.4228(14) 0.5223(18) 0.082 Uiso d D 1

loop_
_atom_site_aniso_label
_atom_site_aniso_U_11
_atom_site_aniso_U_22
_atom_site_aniso_U_33
_atom_site_aniso_U_12
_atom_site_aniso_U_13
_atom_site_aniso_U_23
Cd1 0.02758(14) 0.02503(16) 0.0631(2) 0.000 0.02148(13) 0.000
Cd2 0.02656(11) 0.02609(12) 0.03117(12) -0.00091(7) 0.01250(8) -0.00017(8)
N1 0.0353(12) 0.0292(13) 0.0587(16) -0.0019(10) 0.0106(11) 0.0041(11)
N2 0.0343(11) 0.0322(13) 0.0310(12) 0.0016(10) 0.0103(9) 0.0010(10)
N3 0.0362(12) 0.0311(13) 0.0324(12) 0.0007(9) 0.0128(10) 0.0015(10)
O1 0.0385(11) 0.0575(14) 0.0496(13) -0.0221(10) 0.0201(10) -0.0225(11)
O2 0.0295(9) 0.0364(11) 0.0350(10) -0.0037(8) 0.0127(8) -0.0059(8)
O3 0.0409(12) 0.0809(19) 0.0837(18) -0.0104(12) 0.0299(12) -0.0349(15)
O4 0.0417(12) 0.0665(17) 0.0543(14) -0.0193(11) 0.0172(10) 0.0069(12)
O5 0.0424(12) 0.0763(18) 0.0572(14) 0.0027(11) 0.0247(11) 0.0284(12)
O6 0.0500(12) 0.0432(13) 0.0642(14) 0.0047(10) 0.0316(11) 0.0120(11)
C1 0.0264(12) 0.0305(15) 0.0335(14) 0.0007(10) 0.0101(11) 0.0031(11)
C2 0.0320(13) 0.0345(15) 0.0319(14) -0.0093(11) 0.0116(11) -0.0011(11)
C3 0.0364(15) 0.0452(19) 0.064(2) -0.0122(13) 0.0230(15) -0.0141(16)
C4 0.0331(15) 0.072(2) 0.0319(16) -0.0175(15) 0.0157(12) -0.0220(15)
C5 0.0461(18) 0.046(2) 0.060(2) -0.0029(15) 0.0047(16) 0.0103(16)
C6 0.055(2) 0.065(3) 0.056(2) -0.0097(18) 0.0013(17) 0.0028(18)
C7 0.055(2) 0.050(2) 0.067(2) -0.0192(17) 0.0125(17) -0.0137(18)
C8 0.0390(15) 0.0310(16) 0.061(2) -0.0066(12) 0.0186(15) -0.0038(14)
C9 0.0298(13) 0.0275(15) 0.0547(18) -0.0018(11) 0.0167(12) -0.0005(12)
C10 0.061(2) 0.0271(16) 0.080(3) -0.0087(14) 0.0217(18) -0.0086(15)
C11 0.0446(16) 0.0415(18) 0.0365(16) 0.0027(13) 0.0082(13) -0.0006(13)
C12 0.0499(18) 0.058(2) 0.0382(17) 0.0103(16) 0.0056(14) 0.0115(15)
C13 0.0520(18) 0.0348(17) 0.057(2) 0.0097(14) 0.0190(16) 0.0129(15)
C14 0.0374(14) 0.0297(15) 0.0468(17) 0.0027(12) 0.0172(13) 0.0032(12)
C15 0.0513(18) 0.0258(16) 0.063(2) -0.0011(13) 0.0137(16) -0.0008(14)
C16 0.0548(18) 0.0301(17) 0.061(2) -0.0092(14) 0.0079(16) -0.0080(15)
C17 0.0391(15) 0.0344(16) 0.0444(17) -0.0051(12) 0.0118(13) -0.0064(13)
C18 0.0512(18) 0.048(2) 0.0405(18) -0.0096(15) 0.0005(14) -0.0127(15)
C19 0.0488(18) 0.058(2) 0.0365(17) -0.0036(16) 0.0026(14) 0.0002(15)
C20 0.0440(16) 0.0386(17) 0.0385(16) 0.0026(13) 0.0090(13) 0.0035(13)
C21 0.0305(13) 0.0308(15) 0.0341(15) -0.0005(11) 0.0138(11) -0.0013(11)
C22 0.0293(13) 0.0297(15) 0.0367(15) -0.0010(11) 0.0129(11) -0.0001(12)
C23 0.0432(16) 0.0452(18) 0.0407(17) -0.0085(14) 0.0210(13) 0.0028(14)
C24 0.0496(19) 0.076(3) 0.062(2) 0.0037(18) 0.0282(17) 0.0248(19)
O7 0.0657(17) 0.0497(16) 0.0671(17) -0.0044(13) 0.0022(13) 0.0110(13)
O8 0.0580(14) 0.0522(15) 0.0531(16) 0.0038(12) 0.0081(11) 0.0067(11)

loop_
_atom_type_symbol
_atom_type_description
_atom_type_scat_dispersion_real
_atom_type_scat_dispersion_imag
_atom_type_scat_source
C C 0.0033 0.0016 'International Tables Vol C Tables 4.2.6.8 and 6.1.1.4'
H H 0.0000 0.0000 'International Tables Vol C Tables 4.2.6.8 and 6.1.1.4'
N N 0.0061 0.0033 'International Tables Vol C Tables 4.2.6.8 and 6.1.1.4'
O O 0.0106 0.0060 'International Tables Vol C Tables 4.2.6.8 and 6.1.1.4'
Cd Cd -0.8075 1.2024 'International Tables Vol C Tables 4.2.6.8 and 6.1.1.4'

loop_
_geom_angle_atom_site_label_1
_geom_angle_atom_site_label_2
_geom_angle_atom_site_label_3
_geom_angle_site_symmetry_1
_geom_angle_site_symmetry_3
_geom_angle
O1 Cd1 O1 2_655 . 168.31(11)
O1 Cd1 N1 2_655 . 98.96(9)
O1 Cd1 N1 . . 90.44(8)
O1 Cd1 N1 2_655 2_655 90.44(8)
O1 Cd1 N1 . 2_655 98.96(9)
N1 Cd1 N1 . 2_655 73.37(12)
O1 Cd1 O2 2_655 . 115.59(7)
O1 Cd1 O2 . . 56.00(6)
N1 Cd1 O2 . . 145.11(7)
N1 Cd1 O2 2_655 . 100.42(7)
O1 Cd1 O2 2_655 2_655 56.00(6)
O1 Cd1 O2 . 2_655 115.59(7)
N1 Cd1 O2 . 2_655 100.42(7)
N1 Cd1 O2 2_655 2_655 145.11(7)
O2 Cd1 O2 . 2_655 102.76(9)
O1 Cd1 C1 2_655 2_655 27.67(7)
O1 Cd1 C1 . 2_655 143.51(8)
N1 Cd1 C1 . 2_655 100.42(8)
N1 Cd1 C1 2_655 2_655 117.52(8)
O2 Cd1 C1 . 2_655 112.32(7)
O2 Cd1 C1 2_655 2_655 28.34(7)
O4 Cd2 O6 2_755 . 115.91(8)
O4 Cd2 O2 2_755 . 107.38(7)
O6 Cd2 O2 . . 105.85(7)
O4 Cd2 N2 2_755 . 95.84(8)
O6 Cd2 N2 . . 137.87(7)
O2 Cd2 N2 . . 88.71(7)
O4 Cd2 N3 2_755 . 80.55(7)
O6 Cd2 N3 . . 87.36(8)
O2 Cd2 N3 . . 158.64(7)
N2 Cd2 N3 . . 70.53(7)
O4 Cd2 O5 2_755 . 166.83(8)
O6 Cd2 O5 . . 54.24(7)
O2 Cd2 O5 . . 84.81(7)
N2 Cd2 O5 . . 89.26(7)
N3 Cd2 O5 . . 89.78(8)
O4 Cd2 O3 2_755 2_755 53.26(7)
O6 Cd2 O3 . 2_755 83.13(7)
O2 Cd2 O3 . 2_755 78.21(8)
N2 Cd2 O3 . 2_755 138.96(7)
N3 Cd2 O3 . 2_755 120.76(8)
O5 Cd2 O3 . 2_755 127.25(8)
C5 N1 C9 . . 118.2(3)
C5 N1 Cd1 . . 127.3(2)
C9 N1 Cd1 . . 114.31(19)
C11 N2 C22 . . 118.1(2)
C11 N2 Cd2 . . 125.57(19)
C22 N2 Cd2 . . 116.27(17)
C20 N3 C21 . . 118.2(2)
C20 N3 Cd2 . . 125.52(19)
C21 N3 Cd2 . . 115.99(17)
C1 O1 Cd1 . . 94.09(16)
C1 O2 Cd2 . . 129.59(15)
C1 O2 Cd1 . . 89.78(15)
Cd2 O2 Cd1 . . 132.66(8)
C4 O3 Cd2 . 2_755 87.5(2)
C4 O4 Cd2 . 2_755 96.86(18)
C23 O5 Cd2 . . 90.14(17)
C23 O6 Cd2 . . 93.92(18)
O1 C1 O2 . . 120.1(2)
O1 C1 C2 . . 119.1(2)
O2 C1 C2 . . 120.8(2)
C1 C2 C3 . . 113.1(2)
C1 C2 H2A . . 109.0
C3 C2 H2A . . 109.0
C1 C2 H2B . . 109.0
C3 C2 H2B . . 109.0
H2A C2 H2B . . 107.8
C4 C3 C2 . . 114.0(3)
C4 C3 H3A . . 108.8
C2 C3 H3A . . 108.8
C4 C3 H3B . . 108.8
C2 C3 H3B . . 108.8
H3A C3 H3B . . 107.7
O3 C4 O4 . . 122.3(3)
O3 C4 C3 . . 119.7(3)
O4 C4 C3 . . 117.9(3)
N1 C5 C6 . . 123.8(3)
N1 C5 H5 . . 118.1
C6 C5 H5 . . 118.1
C7 C6 C5 . . 118.5(3)
C7 C6 H6 . . 120.7
C5 C6 H6 . . 120.7
C6 C7 C8 . . 119.9(3)
C6 C7 H7 . . 120.0
C8 C7 H7 . . 120.0
C7 C8 C9 . . 117.7(3)
C7 C8 C10 . . 122.7(3)
C9 C8 C10 . . 119.6(3)
N1 C9 C8 . . 121.8(3)
N1 C9 C9 . 2_655 118.86(16)
C8 C9 C9 . 2_655 119.32(18)
C10 C10 C8 2_655 . 120.94(18)
C10 C10 H10 2_655 . 119.5
C8 C10 H10 . . 119.5
N2 C11 C12 . . 123.0(3)
N2 C11 H11 . . 118.5
C12 C11 H11 . . 118.5
C13 C12 C11 . . 119.5(3)
C13 C12 H12 . . 120.3
C11 C12 H12 . . 120.3
C12 C13 C14 . . 119.8(3)
C12 C13 H13 . . 120.1
C14 C13 H13 . . 120.1
C13 C14 C22 . . 117.3(3)
C13 C14 C15 . . 123.1(3)
C22 C14 C15 . . 119.6(3)
C16 C15 C14 . . 121.2(3)
C16 C15 H15 . . 119.4
C14 C15 H15 . . 119.4
C15 C16 C17 . . 121.3(3)
C15 C16 H16 . . 119.3
C17 C16 H16 . . 119.3
C21 C17 C18 . . 117.6(3)
C21 C17 C16 . . 119.2(3)
C18 C17 C16 . . 123.1(3)
C19 C18 C17 . . 119.3(3)
C19 C18 H18 . . 120.3
C17 C18 H18 . . 120.3
C18 C19 C20 . . 119.3(3)
C18 C19 H19 . . 120.4
C20 C19 H19 . . 120.4
N3 C20 C19 . . 123.4(3)
N3 C20 H20 . . 118.3
C19 C20 H20 . . 118.3
N3 C21 C17 . . 122.1(2)
N3 C21 C22 . . 118.2(2)
C17 C21 C22 . . 119.7(3)
N2 C22 C14 . . 122.3(2)
N2 C22 C21 . . 118.7(2)
C14 C22 C21 . . 119.0(2)
O5 C23 O6 . . 121.7(3)
O5 C23 C24 . . 121.3(3)
O6 C23 C24 . . 117.0(3)
C24 C24 C23 5_666 . 116.3(4)
C24 C24 H24A 5_666 . 108.2
C23 C24 H24A . . 108.2
C24 C24 H24B 5_666 . 108.2
C23 C24 H24B . . 108.2
H24A C24 H24B . . 107.4
H7A O7 H7B . . 107(4)
H8A O8 H8B . . 107(4)

loop_
_geom_bond_atom_site_label_1
_geom_bond_atom_site_label_2
_geom_bond_site_symmetry_2
_geom_bond_distance
_geom_bond_publ_flag
Cd1 O1 2_655 2.2873(19) no
Cd1 O1 . 2.2873(19) no
Cd1 N1 . 2.315(2) no
Cd1 N1 2_655 2.315(2) no
Cd1 O2 . 2.3667(17) no
Cd1 O2 2_655 2.3667(17) no
Cd1 C1 2_655 2.683(2) no
Cd2 O4 2_755 2.331(2) no
Cd2 O6 . 2.341(2) no
Cd2 O2 . 2.3613(17) no
Cd2 N2 . 2.362(2) no
Cd2 N3 . 2.377(2) no
Cd2 O5 . 2.426(2) no
Cd2 O3 2_755 2.545(3) no
N1 C5 . 1.318(4) ?
N1 C9 . 1.363(3) ?
N2 C11 . 1.328(3) ?
N2 C22 . 1.357(3) ?
N3 C20 . 1.324(3) ?
N3 C21 . 1.357(4) ?
O1 C1 . 1.249(3) ?
O2 C1 . 1.274(3) ?
O3 C4 . 1.239(4) ?
O3 Cd2 2_755 2.545(3) ?
O4 C4 . 1.265(4) ?
O4 Cd2 2_755 2.331(2) ?
O5 C23 . 1.241(4) ?
O6 C23 . 1.248(3) ?
C1 C2 . 1.497(3) ?
C2 C3 . 1.514(4) ?
C2 H2A . 0.9700 ?
C2 H2B . 0.9700 ?
C3 C4 . 1.509(4) ?
C3 H3A . 0.9700 ?
C3 H3B . 0.9700 ?
C5 C6 . 1.384(5) ?
C5 H5 . 0.9300 ?
C6 C7 . 1.366(5) ?
C6 H6 . 0.9300 ?
C7 C8 . 1.399(4) ?
C7 H7 . 0.9300 ?
C8 C9 . 1.402(4) ?
C8 C10 . 1.433(4) ?
C9 C9 2_655 1.447(5) ?
C10 C10 2_655 1.349(6) ?
C10 H10 . 0.9300 ?
C11 C12 . 1.389(4) ?
C11 H11 . 0.9300 ?
C12 C13 . 1.355(4) ?
C12 H12 . 0.9300 ?
C13 C14 . 1.402(4) ?
C13 H13 . 0.9300 ?
C14 C22 . 1.409(4) ?
C14 C15 . 1.438(4) ?
C15 C16 . 1.330(4) ?
C15 H15 . 0.9300 ?
C16 C17 . 1.438(4) ?
C16 H16 . 0.9300 ?
C17 C21 . 1.407(4) ?
C17 C18 . 1.409(4) ?
C18 C19 . 1.364(4) ?
C18 H18 . 0.9300 ?
C19 C20 . 1.386(4) ?
C19 H19 . 0.9300 ?
C20 H20 . 0.9300 ?
C21 C22 . 1.443(3) ?
C23 C24 . 1.516(4) ?
C24 C24 5_666 1.448(6) ?
C24 H24A . 0.9700 ?
C24 H24B . 0.9700 ?
O7 H7A . 0.791(18) ?
O7 H7B . 0.804(18) ?
O8 H8A . 0.823(18) ?
O8 H8B . 0.806(19) ?

loop_
_geom_hbond_atom_site_label_D
_geom_hbond_atom_site_label_H
_geom_hbond_atom_site_label_A
_geom_hbond_site_symmetry_A
_geom_hbond_distance_DH
_geom_hbond_distance_HA
_geom_hbond_distance_DA
_geom_hbond_angle_DHA
_geom_hbond_publ_flag
O7 H7A O8 5_666 0.791(18) 2.174(19) 2.962(4) 174(5) yes
O7 H7B O5 . 0.804(18) 2.048(19) 2.847(3) 172(4) yes
O8 H8A O4 6_566 0.823(18) 2.04(2) 2.857(3) 169(4) yes
O8 H8B O6 . 0.806(19) 2.015(19) 2.818(3) 174(4) yes

loop_
_geom_torsion_atom_site_label_1
_geom_torsion_atom_site_label_2
_geom_torsion_atom_site_label_3
_geom_torsion_atom_site_label_4
_geom_torsion_site_symmetry_1
_geom_torsion_site_symmetry_4
_geom_torsion
O1 Cd1 N1 C5 2_655 . 95.2(3)
O1 Cd1 N1 C5 . . -77.8(3)
N1 Cd1 N1 C5 2_655 . -177.0(3)
O2 Cd1 N1 C5 . . -92.7(3)
O2 Cd1 N1 C5 2_655 . 38.4(3)
C1 Cd1 N1 C5 2_655 . 67.2(3)
O1 Cd1 N1 C9 2_655 . -89.39(19)
O1 Cd1 N1 C9 . . 97.6(2)
N1 Cd1 N1 C9 2_655 . -1.62(14)
O2 Cd1 N1 C9 . . 82.7(2)
O2 Cd1 N1 C9 2_655 . -146.26(19)
C1 Cd1 N1 C9 2_655 . -117.43(19)
O4 Cd2 N2 C11 2_755 . 103.4(2)
O6 Cd2 N2 C11 . . -116.4(2)
O2 Cd2 N2 C11 . . -4.0(2)
N3 Cd2 N2 C11 . . -178.8(2)
O5 Cd2 N2 C11 . . -88.8(2)
O3 Cd2 N2 C11 2_755 . 66.3(3)
O4 Cd2 N2 C22 2_755 . -73.61(18)
O6 Cd2 N2 C22 . . 66.6(2)
O2 Cd2 N2 C22 . . 179.05(18)
N3 Cd2 N2 C22 . . 4.20(17)
O5 Cd2 N2 C22 . . 94.23(18)
O3 Cd2 N2 C22 2_755 . -110.64(19)
O4 Cd2 N3 C20 2_755 . -78.7(2)
O6 Cd2 N3 C20 . . 38.1(2)
O2 Cd2 N3 C20 . . 167.36(19)
N2 Cd2 N3 C20 . . -178.4(2)
O5 Cd2 N3 C20 . . 92.3(2)
O3 Cd2 N3 C20 2_755 . -42.3(2)
O4 Cd2 N3 C21 2_755 . 94.91(18)
O6 Cd2 N3 C21 . . -148.27(18)
O2 Cd2 N3 C21 . . -19.0(3)
N2 Cd2 N3 C21 . . -4.78(17)
O5 Cd2 N3 C21 . . -94.07(18)
O3 Cd2 N3 C21 2_755 . 131.33(17)
O1 Cd1 O1 C1 2_655 . 47.76(16)
N1 Cd1 O1 C1 . . -168.60(18)
N1 Cd1 O1 C1 2_655 . -95.37(18)
O2 Cd1 O1 C1 . . 1.21(15)
O2 Cd1 O1 C1 2_655 . 89.62(17)
C1 Cd1 O1 C1 2_655 . 83.1(2)
O4 Cd2 O2 C1 2_755 . 1.1(2)
O6 Cd2 O2 C1 . . -123.3(2)
N2 Cd2 O2 C1 . . 96.8(2)
N3 Cd2 O2 C1 . . 110.3(3)
O5 Cd2 O2 C1 . . -173.8(2)
O3 Cd2 O2 C1 2_755 . -44.0(2)
O4 Cd2 O2 Cd1 2_755 . 140.17(11)
O6 Cd2 O2 Cd1 . . 15.78(12)
N2 Cd2 O2 Cd1 . . -124.11(11)
N3 Cd2 O2 Cd1 . . -110.69(18)
O5 Cd2 O2 Cd1 . . -34.73(11)
O3 Cd2 O2 Cd1 2_755 . 95.05(12)
O1 Cd1 O2 C1 2_655 . -171.79(14)
O1 Cd1 O2 C1 . . -1.18(15)
N1 Cd1 O2 C1 . . 16.8(2)
N1 Cd1 O2 C1 2_655 . 92.65(15)
O2 Cd1 O2 C1 2_655 . -113.61(15)
C1 Cd1 O2 C1 2_655 . -141.66(14)
O1 Cd1 O2 Cd2 2_655 . 38.54(13)
O1 Cd1 O2 Cd2 . . -150.85(14)
N1 Cd1 O2 Cd2 . . -132.82(13)
N1 Cd1 O2 Cd2 2_655 . -57.02(12)
O2 Cd1 O2 Cd2 2_655 . 96.72(11)
C1 Cd1 O2 Cd2 2_655 . 68.67(12)
O4 Cd2 O5 C23 2_755 . -43.9(5)
O6 Cd2 O5 C23 . . 0.51(18)
O2 Cd2 O5 C23 . . 114.3(2)
N2 Cd2 O5 C23 . . -156.9(2)
N3 Cd2 O5 C23 . . -86.4(2)
O3 Cd2 O5 C23 2_755 . 43.4(2)
O4 Cd2 O6 C23 2_755 . 169.29(18)
O2 Cd2 O6 C23 . . -71.82(19)
N2 Cd2 O6 C23 . . 34.4(2)
N3 Cd2 O6 C23 . . 91.13(19)
O5 Cd2 O6 C23 . . -0.51(18)
O3 Cd2 O6 C23 2_755 . -147.46(19)
Cd1 O1 C1 O2 . . -2.2(3)
Cd1 O1 C1 C2 . . 179.6(2)
Cd2 O2 C1 O1 . . 153.3(2)
Cd1 O2 C1 O1 . . 2.1(3)
Cd2 O2 C1 C2 . . -28.5(3)
Cd1 O2 C1 C2 . . -179.7(2)
O1 C1 C2 C3 . . -37.5(4)
O2 C1 C2 C3 . . 144.2(3)
C1 C2 C3 C4 . . -175.1(2)
Cd2 O3 C4 O4 2_755 . 0.8(3)
Cd2 O3 C4 C3 2_755 . -177.5(2)
Cd2 O4 C4 O3 2_755 . -0.8(3)
Cd2 O4 C4 C3 2_755 . 177.4(2)
C2 C3 C4 O3 . . 150.8(3)
C2 C3 C4 O4 . . -27.5(4)
C9 N1 C5 C6 . . -2.2(5)
Cd1 N1 C5 C6 . . 173.0(3)
N1 C5 C6 C7 . . 2.0(5)
C5 C6 C7 C8 . . 0.2(5)
C6 C7 C8 C9 . . -1.9(5)
C6 C7 C8 C10 . . 175.8(3)
C5 N1 C9 C8 . . 0.3(4)
Cd1 N1 C9 C8 . . -175.6(2)
C5 N1 C9 C9 . 2_655 -179.5(3)
Cd1 N1 C9 C9 . 2_655 4.7(4)
C7 C8 C9 N1 . . 1.7(4)
C10 C8 C9 N1 . . -176.0(3)
C7 C8 C9 C9 . 2_655 -178.5(3)
C10 C8 C9 C9 . 2_655 3.7(5)
C7 C8 C10 C10 . 2_655 -176.7(4)
C9 C8 C10 C10 . 2_655 0.9(6)
C22 N2 C11 C12 . . 0.9(4)
Cd2 N2 C11 C12 . . -176.0(2)
N2 C11 C12 C13 . . 0.6(5)
C11 C12 C13 C14 . . -1.3(5)
C12 C13 C14 C22 . . 0.6(4)
C12 C13 C14 C15 . . -179.8(3)
C13 C14 C15 C16 . . 179.7(3)
C22 C14 C15 C16 . . -0.8(5)
C14 C15 C16 C17 . . 0.6(5)
C15 C16 C17 C21 . . 0.0(5)
C15 C16 C17 C18 . . 179.1(3)
C21 C17 C18 C19 . . 0.0(4)
C16 C17 C18 C19 . . -179.1(3)
C17 C18 C19 C20 . . -0.2(5)
C21 N3 C20 C19 . . 1.2(4)
Cd2 N3 C20 C19 . . 174.7(2)
C18 C19 C20 N3 . . -0.4(5)
C20 N3 C21 C17 . . -1.4(4)
Cd2 N3 C21 C17 . . -175.53(19)
C20 N3 C21 C22 . . 179.1(2)
Cd2 N3 C21 C22 . . 5.0(3)
C18 C17 C21 N3 . . 0.9(4)
C16 C17 C21 N3 . . 180.0(3)
C18 C17 C21 C22 . . -179.6(2)
C16 C17 C21 C22 . . -0.5(4)
C11 N2 C22 C14 . . -1.6(4)
Cd2 N2 C22 C14 . . 175.58(19)
C11 N2 C22 C21 . . 179.4(2)
Cd2 N2 C22 C21 . . -3.4(3)
C13 C14 C22 N2 . . 0.9(4)
C15 C14 C22 N2 . . -178.7(2)
C13 C14 C22 C21 . . 179.8(2)
C15 C14 C22 C21 . . 0.2(4)
N3 C21 C22 N2 . . -1.1(3)
C17 C21 C22 N2 . . 179.4(2)
N3 C21 C22 C14 . . 179.9(2)
C17 C21 C22 C14 . . 0.4(4)
Cd2 O5 C23 O6 . . -0.9(3)
Cd2 O5 C23 C24 . . 179.8(3)
Cd2 O6 C23 O5 . . 0.9(3)
Cd2 O6 C23 C24 . . -179.8(3)
O5 C23 C24 C24 . 5_666 2.8(6)
O6 C23 C24 C24 . 5_666 -176.5(4)
